data_7041237
loop_
_publ_author_name
'Bhat, Sajad A.'
'Pandey, Madhusudan K.'
'Mague, Joel T.'
'Balakrishna, Maravanji S.'

_publ_section_title
;
 Coordination of bis(azol-1-yl)methane-based bisphosphines towards Ru(II),
 Rh(I), Pd(II) and Pt(II): synthesis, structural and catalytic studies.
;
_journal_issue 1
_journal_name_full 'Dalton transactions (Cambridge, England : 2003)'
_journal_page_first 227
_journal_page_last 241
_journal_paper_doi 10.1039/c6dt04094b
_journal_volume 46
_journal_year 2016
_chemical_absolute_configuration ad
_chemical_formula_moiety 'C47 H50 N4 P2 Rh2, 2(B F4)'
_chemical_formula_sum 'C47 H50 B2 F8 N4 P2 Rh2'
_chemical_formula_weight 1112.29
_chemical_name_systematic
;
 ?
;
_space_group_crystal_system monoclinic
_space_group_IT_number 5
_space_group_name_Hall 'C 2y'
_space_group_name_H-M_alt 'C 1 2 1'
_symmetry_space_group_name_Hall 'C 2y'
_symmetry_space_group_name_H-M 'C 1 2 1'
_atom_sites_solution_hydrogens mixed
_atom_sites_solution_primary direct
_atom_sites_solution_secondary difmap
_audit_creation_method SHELXL-2013
_audit_update_record
;
2016-10-23 deposited with the CCDC.
2016-11-23 downloaded from the CCDC.
;
_cell_angle_alpha 90
_cell_angle_beta 108.8490(6)
_cell_angle_gamma 90
_cell_formula_units_Z 2
_cell_length_a 15.8580(3)
_cell_length_b 11.7581(3)
_cell_length_c 13.3446(3)
_cell_measurement_reflns_used 9957
_cell_measurement_temperature 100(2)
_cell_measurement_theta_max 72.189
_cell_measurement_theta_min 3.500
_cell_volume 2354.80(9)
_computing_cell_refinement '<i>SAINT</i> (Bruker, 2013)'
_computing_data_collection '<i>APEX2</i> (Bruker, 2013)'
_computing_data_reduction '<i>SAINT</i>  (Bruker, 2013)'
_computing_molecular_graphics '<i>DIAMOND</i> (Brandenburg & Putz, 2012)'
_computing_publication_material '<i>SHELXTL</i> (Sheldrick, 2008)'
_computing_structure_refinement '<i>SHELXL</i> (Sheldrick, 2008)'
_computing_structure_solution '<i>SHELXT</i> (Bruker AXS 2013c)'
_diffrn_ambient_temperature 100(2)
_diffrn_detector_area_resol_mean 10.4167
_diffrn_measured_fraction_theta_full 0.994
_diffrn_measured_fraction_theta_max 0.962
_diffrn_measurement_device_type 'Bruker D8 VENTURE PHOTON 100 CMOS'
_diffrn_measurement_method '\w scans'
_diffrn_radiation_monochromator mirror
_diffrn_radiation_type CuK\a
_diffrn_radiation_wavelength 1.54178
_diffrn_reflns_av_R_equivalents 0.0212
_diffrn_reflns_av_unetI/netI 0.0336
_diffrn_reflns_Laue_measured_fraction_full 0.994
_diffrn_reflns_Laue_measured_fraction_max 0.962
_diffrn_reflns_limit_h_max 19
_diffrn_reflns_limit_h_min -18
_diffrn_reflns_limit_k_max 14
_diffrn_reflns_limit_k_min -14
_diffrn_reflns_limit_l_max 15
_diffrn_reflns_limit_l_min -16
_diffrn_reflns_number 17112
_diffrn_reflns_point_group_measured_fraction_full 0.962
_diffrn_reflns_point_group_measured_fraction_max 0.914
_diffrn_reflns_theta_full 68.000
_diffrn_reflns_theta_max 72.182
_diffrn_reflns_theta_min 3.500
_diffrn_source 'INCOATEC I\mS micro--focus source'
_exptl_absorpt_coefficient_mu 6.912
_exptl_absorpt_correction_T_max 0.82
_exptl_absorpt_correction_T_min 0.49
_exptl_absorpt_correction_type numerical
_exptl_absorpt_process_details '<i>SADABS</i> (Bruker, 2013)'
_exptl_crystal_colour yellow
_exptl_crystal_density_diffrn 1.569
_exptl_crystal_density_method 'not measured'
_exptl_crystal_description plate
_exptl_crystal_F_000 1124
_exptl_crystal_size_max 0.130
_exptl_crystal_size_mid 0.090
_exptl_crystal_size_min 0.030
_exptl_transmission_factor_max 0.757
_exptl_transmission_factor_min 0.453
_refine_diff_density_max 0.898
_refine_diff_density_min -0.495
_refine_diff_density_rms 0.071
_refine_ls_abs_structure_details
;
 Flack x determined using 1854 quotients [(I+)-(I-)]/[(I+)+(I-)]
 (Parsons and Flack, 2004).
;
_refine_ls_abs_structure_Flack 0.027(3)
_refine_ls_extinction_method none
_refine_ls_goodness_of_fit_ref 1.072
_refine_ls_hydrogen_treatment constr
_refine_ls_matrix_type full
_refine_ls_number_parameters 294
_refine_ls_number_reflns 4256
_refine_ls_number_restraints 95
_refine_ls_restrained_S_all 1.062
_refine_ls_R_factor_all 0.0226
_refine_ls_R_factor_gt 0.0224
_refine_ls_shift/su_max 0.001
_refine_ls_shift/su_mean 0.000
_refine_ls_structure_factor_coef Fsqd
_refine_ls_weighting_details 'w=1/[\s^2^(Fo^2^)+(0.0218P)^2^+3.9606P] where P=(Fo^2^+2Fc^2^)/3'
_refine_ls_weighting_scheme calc
_refine_ls_wR_factor_gt 0.0568
_refine_ls_wR_factor_ref 0.0569
_reflns_Friedel_coverage 0.808
_reflns_Friedel_fraction_full 0.925
_reflns_Friedel_fraction_max 0.862
_reflns_number_gt 4209
_reflns_number_total 4256
_reflns_threshold_expression 'I > 2\s(I)'
_cod_data_source_file c6dt04094b2.cif
_cod_data_source_block compound14_MSB686_0m_b
_cod_depositor_comments 'Adding full bibliography for 7041235--7041247.cif.'
_cod_database_code 7041237
_shelx_space_group_comment
;
The symmetry employed for this shelxl refinement is uniquely defined
by the following loop, which should always be used as a source of
symmetry information in preference to the above space-group names.
They are only intended as comments.
;
_shelx_estimated_absorpt_t_min 0.467
_shelx_estimated_absorpt_t_max 0.819
_shelxl_version_number 2013-4

loop_
_space_group_symop_operation_xyz
'x, y, z'
'-x, y, -z'
'x+1/2, y+1/2, z'
'-x+1/2, y+1/2, -z'

loop_
_atom_site_label
_atom_site_type_symbol
_atom_site_fract_x
_atom_site_fract_y
_atom_site_fract_z
_atom_site_U_iso_or_equiv
_atom_site_adp_type
_atom_site_occupancy
_atom_site_site_symmetry_order
_atom_site_calc_flag
_atom_site_refinement_flags_posn
_atom_site_refinement_flags_adp
_atom_site_refinement_flags_occupancy
Rh1 Rh 0.56538(2) 0.11042(4) -0.20019(2) 0.01448(9) Uani 1 1 d . U .
P1 P 0.55206(7) -0.01260(8) 0.21057(8) 0.0160(2) Uani 1 1 d . U .
N1 N 0.5779(2) 0.0784(2) 0.0292(2) 0.0139(7) Uani 1 1 d . U .
N2 N 0.6255(2) 0.0687(3) -0.0379(3) 0.0160(7) Uani 1 1 d . U .
C1 C 0.6454(3) -0.0302(4) 0.3333(3) 0.0202(8) Uani 1 1 d . U .
C2 C 0.7148(3) 0.0484(4) 0.3605(4) 0.0266(10) Uani 1 1 d . U .
H2 H 0.7144 0.1106 0.3150 0.032 Uiso 1 1 calc R U .
C3 C 0.7849(3) 0.0351(5) 0.4552(4) 0.0357(12) Uani 1 1 d . U .
H3 H 0.8329 0.0878 0.4733 0.043 Uiso 1 1 calc R U .
C4 C 0.7851(3) -0.0539(5) 0.5226(4) 0.0361(12) Uani 1 1 d . U .
H4 H 0.8328 -0.0618 0.5872 0.043 Uiso 1 1 calc R U .
C5 C 0.7158(4) -0.1316(5) 0.4964(4) 0.0345(11) Uani 1 1 d . U .
H5 H 0.7158 -0.1925 0.5432 0.041 Uiso 1 1 calc R U .
C6 C 0.6463(3) -0.1206(4) 0.4019(3) 0.0265(10) Uani 1 1 d . U .
H6 H 0.5992 -0.1746 0.3836 0.032 Uiso 1 1 calc R U .
C7 C 0.5095(3) -0.1568(4) 0.1760(3) 0.0212(8) Uani 1 1 d . U .
C8 C 0.5612(3) -0.2430(4) 0.1538(4) 0.0296(10) Uani 1 1 d . U .
H8 H 0.6203 -0.2271 0.1549 0.035 Uiso 1 1 calc R U .
C9 C 0.5269(4) -0.3519(4) 0.1300(4) 0.0373(12) Uani 1 1 d . U .
H9 H 0.5626 -0.4109 0.1164 0.045 Uiso 1 1 calc R U .
C10 C 0.4393(4) -0.3740(5) 0.1263(4) 0.0403(13) Uani 1 1 d . U .
H10 H 0.4149 -0.4479 0.1079 0.048 Uiso 1 1 calc R U .
C11 C 0.3882(4) -0.2896(4) 0.1492(5) 0.0397(13) Uani 1 1 d . U .
H11 H 0.3290 -0.3056 0.1477 0.048 Uiso 1 1 calc R U .
C12 C 0.4233(3) -0.1807(4) 0.1747(4) 0.0281(10) Uani 1 1 d . U .
H12 H 0.3882 -0.1227 0.1913 0.034 Uiso 1 1 calc R U .
C13 C 0.6131(3) 0.0146(3) 0.1179(3) 0.0178(8) Uani 1 1 d . U .
C14 C 0.6891(3) -0.0341(4) 0.1090(4) 0.0254(11) Uani 1 1 d . U .
H14 H 0.7298 -0.0819 0.1593 0.031 Uiso 1 1 calc R U .
C15 C 0.6944(3) 0.0009(4) 0.0107(3) 0.0198(8) Uani 1 1 d . U .
H15 H 0.7401 -0.0204 -0.0173 0.024 Uiso 1 1 calc R U .
C16 C 0.5000 0.1492(5) 0.0000 0.0151(11) Uani 1 2 d S TU P
H16A H 0.5004 0.1985 0.0603 0.018 Uiso 0.5 1 calc R U P
H16B H 0.4996 0.1985 -0.0603 0.018 Uiso 0.5 1 calc R U P
C17 C 0.6938(3) 0.1853(4) -0.2029(3) 0.0188(8) Uani 1 1 d . U .
H17 H 0.7361 0.1441 -0.1441 0.023 Uiso 1 1 d R U .
C18 C 0.6429(3) 0.2692(4) -0.1784(3) 0.0217(9) Uani 1 1 d . U .
H18 H 0.6537 0.2870 -0.1035 0.026 Uiso 1 1 d R U .
C19 C 0.5855(3) 0.3563(4) -0.2519(4) 0.0286(10) Uani 1 1 d . U .
H19A H 0.6240 0.4182 -0.2626 0.034 Uiso 1 1 calc R U .
H19B H 0.5441 0.3897 -0.2182 0.034 Uiso 1 1 calc R U .
C20 C 0.5318(3) 0.3077(4) -0.3592(4) 0.0290(10) Uani 1 1 d . U .
H20A H 0.4798 0.3575 -0.3921 0.035 Uiso 1 1 calc R U .
H20B H 0.5692 0.3073 -0.4060 0.035 Uiso 1 1 calc R U .
C21 C 0.4992(3) 0.1878(4) -0.3510(3) 0.0204(9) Uani 1 1 d . U .
H21 H 0.4352 0.1808 -0.3626 0.024 Uiso 1 1 d R U .
C22 C 0.5443(3) 0.0905(4) -0.3649(3) 0.0219(11) Uani 1 1 d . U .
H22 H 0.5096 0.0204 -0.3849 0.026 Uiso 1 1 d R U .
C23 C 0.6356(3) 0.0833(4) -0.3791(3) 0.0271(12) Uani 1 1 d . U .
H23A H 0.6287 0.0969 -0.4546 0.033 Uiso 1 1 calc R U .
H23B H 0.6591 0.0053 -0.3613 0.033 Uiso 1 1 calc R U .
C24 C 0.7035(3) 0.1676(4) -0.3116(3) 0.0240(9) Uani 1 1 d . U .
H24A H 0.7643 0.1395 -0.3029 0.029 Uiso 1 1 calc R U .
H24B H 0.6961 0.2416 -0.3489 0.029 Uiso 1 1 calc R U .
B1 B 0.6704(4) 0.3511(5) 0.1697(5) 0.0335(13) Uani 1 1 d . U .
F1 F 0.5979(4) 0.3374(7) 0.1947(6) 0.132(3) Uani 1 1 d . U .
F2 F 0.7426(5) 0.3003(5) 0.2541(3) 0.1010(18) Uani 1 1 d . U .
F3 F 0.6987(3) 0.4590(3) 0.1691(3) 0.0614(10) Uani 1 1 d . U .
F4 F 0.6721(3) 0.2950(4) 0.0799(3) 0.0657(12) Uani 1 1 d . U .

loop_
_atom_site_aniso_label
_atom_site_aniso_U_11
_atom_site_aniso_U_22
_atom_site_aniso_U_33
_atom_site_aniso_U_23
_atom_site_aniso_U_13
_atom_site_aniso_U_12
Rh1 0.01374(13) 0.01807(13) 0.01228(13) -0.00266(14) 0.00510(9) -0.00331(15)
P1 0.0158(5) 0.0179(5) 0.0148(5) 0.0037(4) 0.0060(4) 0.0043(4)
N1 0.0138(16) 0.0160(18) 0.0125(14) -0.0003(11) 0.0050(12) -0.0013(11)
N2 0.0148(15) 0.0200(16) 0.0146(15) -0.0021(12) 0.0068(13) -0.0008(12)
C1 0.018(2) 0.027(2) 0.0162(19) 0.0015(16) 0.0061(16) 0.0087(17)
C2 0.022(2) 0.035(3) 0.022(2) 0.0014(19) 0.0072(18) 0.0038(19)
C3 0.022(2) 0.055(3) 0.027(2) -0.008(2) 0.0040(19) 0.005(2)
C4 0.031(3) 0.055(3) 0.018(2) -0.002(2) 0.0012(19) 0.025(2)
C5 0.046(3) 0.037(3) 0.019(2) 0.005(2) 0.007(2) 0.016(2)
C6 0.035(2) 0.023(2) 0.021(2) 0.0033(17) 0.0077(19) 0.010(2)
C7 0.023(2) 0.021(2) 0.019(2) 0.0047(16) 0.0056(17) 0.0018(17)
C8 0.030(2) 0.025(2) 0.032(2) 0.0005(19) 0.008(2) 0.0045(19)
C9 0.046(3) 0.022(2) 0.041(3) 0.0006(19) 0.009(2) 0.006(2)
C10 0.053(3) 0.019(3) 0.044(3) 0.007(2) 0.008(2) -0.008(2)
C11 0.035(3) 0.028(3) 0.054(3) 0.014(2) 0.012(2) -0.006(2)
C12 0.028(2) 0.025(2) 0.033(2) 0.008(2) 0.0115(19) 0.0019(19)
C13 0.0177(19) 0.021(2) 0.0141(18) 0.0009(15) 0.0045(15) 0.0004(16)
C14 0.019(2) 0.031(3) 0.026(2) 0.008(2) 0.0077(19) 0.0092(19)
C15 0.0138(19) 0.025(2) 0.022(2) -0.0017(17) 0.0084(16) 0.0022(16)
C16 0.014(3) 0.015(3) 0.015(3) 0.000 0.003(2) 0.000
C17 0.0137(18) 0.024(2) 0.018(2) 0.0027(16) 0.0043(16) -0.0067(16)
C18 0.019(2) 0.022(2) 0.024(2) -0.0039(16) 0.0067(17) -0.0106(16)
C19 0.026(2) 0.020(2) 0.038(3) 0.0005(19) 0.007(2) -0.0016(18)
C20 0.026(2) 0.026(2) 0.031(2) 0.0082(19) 0.0036(19) 0.0004(19)
C21 0.0178(19) 0.027(2) 0.0143(19) 0.0014(16) 0.0023(16) -0.0038(17)
C22 0.0191(18) 0.036(3) 0.0101(16) -0.0053(17) 0.0043(14) -0.0009(19)
C23 0.025(2) 0.039(4) 0.0215(19) -0.0011(18) 0.0131(17) 0.0035(18)
C24 0.017(2) 0.036(2) 0.021(2) 0.0037(18) 0.0093(17) -0.0009(18)
B1 0.047(3) 0.027(3) 0.034(3) -0.013(2) 0.024(3) -0.019(2)
F1 0.100(4) 0.177(7) 0.163(6) -0.064(5) 0.104(4) -0.074(4)
F2 0.159(5) 0.092(4) 0.052(2) 0.014(2) 0.034(3) 0.032(4)
F3 0.075(3) 0.0377(19) 0.078(3) -0.0110(17) 0.034(2) -0.0202(18)
F4 0.069(3) 0.082(3) 0.049(2) -0.035(2) 0.023(2) -0.021(2)

loop_
_atom_type_symbol
_atom_type_description
_atom_type_scat_dispersion_real
_atom_type_scat_dispersion_imag
_atom_type_scat_source
C C 0.0181 0.0091 'International Tables Vol C Tables 4.2.6.8 and 6.1.1.4'
H H 0.0000 0.0000 'International Tables Vol C Tables 4.2.6.8 and 6.1.1.4'
B B 0.0090 0.0039 'International Tables Vol C Tables 4.2.6.8 and 6.1.1.4'
N N 0.0311 0.0180 'International Tables Vol C Tables 4.2.6.8 and 6.1.1.4'
F F 0.0727 0.0534 'International Tables Vol C Tables 4.2.6.8 and 6.1.1.4'
P P 0.2955 0.4335 'International Tables Vol C Tables 4.2.6.8 and 6.1.1.4'
Rh Rh 0.0927 3.6045 'International Tables Vol C Tables 4.2.6.8 and 6.1.1.4'

loop_
_geom_angle_atom_site_label_1
_geom_angle_atom_site_label_2
_geom_angle_atom_site_label_3
_geom_angle
_geom_angle_site_symmetry_1
_geom_angle_site_symmetry_3
N2 Rh1 C22 153.87(15) . .
N2 Rh1 C21 167.47(15) . .
C22 Rh1 C21 38.02(17) . .
N2 Rh1 C18 90.76(15) . .
C22 Rh1 C18 97.16(18) . .
C21 Rh1 C18 81.23(16) . .
N2 Rh1 C17 89.75(14) . .
C22 Rh1 C17 82.32(16) . .
C21 Rh1 C17 89.42(16) . .
C18 Rh1 C17 36.27(16) . .
N2 Rh1 P1 90.25(9) . 2_655
C22 Rh1 P1 90.84(13) . 2_655
C21 Rh1 P1 93.92(12) . 2_655
C18 Rh1 P1 159.51(12) . 2_655
C17 Rh1 P1 164.21(11) . 2_655
C13 P1 C7 102.97(19) . .
C13 P1 C1 99.97(19) . .
C7 P1 C1 104.3(2) . .
C13 P1 Rh1 116.07(14) . 2_655
C7 P1 Rh1 109.77(15) . 2_655
C1 P1 Rh1 121.59(14) . 2_655
N2 N1 C13 111.8(3) . .
N2 N1 C16 119.1(3) . .
C13 N1 C16 129.1(3) . .
C15 N2 N1 105.8(3) . .
C15 N2 Rh1 131.2(3) . .
N1 N2 Rh1 119.6(2) . .
C2 C1 C6 119.6(4) . .
C2 C1 P1 120.1(3) . .
C6 C1 P1 120.3(4) . .
C1 C2 C3 119.5(5) . .
C1 C2 H2 120.2 . .
C3 C2 H2 120.2 . .
C4 C3 C2 120.6(5) . .
C4 C3 H3 119.7 . .
C2 C3 H3 119.7 . .
C3 C4 C5 120.1(4) . .
C3 C4 H4 119.9 . .
C5 C4 H4 119.9 . .
C4 C5 C6 120.1(5) . .
C4 C5 H5 120.0 . .
C6 C5 H5 120.0 . .
C5 C6 C1 120.1(5) . .
C5 C6 H6 119.9 . .
C1 C6 H6 119.9 . .
C12 C7 C8 119.6(4) . .
C12 C7 P1 118.2(4) . .
C8 C7 P1 122.2(4) . .
C9 C8 C7 120.3(5) . .
C9 C8 H8 119.8 . .
C7 C8 H8 119.8 . .
C8 C9 C10 119.5(5) . .
C8 C9 H9 120.3 . .
C10 C9 H9 120.3 . .
C11 C10 C9 120.5(5) . .
C11 C10 H10 119.8 . .
C9 C10 H10 119.8 . .
C10 C11 C12 119.9(5) . .
C10 C11 H11 120.0 . .
C12 C11 H11 120.0 . .
C7 C12 C11 120.1(5) . .
C7 C12 H12 119.9 . .
C11 C12 H12 119.9 . .
N1 C13 C14 106.2(4) . .
N1 C13 P1 121.9(3) . .
C14 C13 P1 131.0(3) . .
C13 C14 C15 106.1(4) . .
C13 C14 H14 126.9 . .
C15 C14 H14 126.9 . .
N2 C15 C14 110.0(4) . .
N2 C15 H15 125.0 . .
C14 C15 H15 125.0 . .
N1 C16 N1 109.2(4) 2_655 .
N1 C16 H16A 109.9 2_655 .
N1 C16 H16A 109.9 . .
N1 C16 H16B 109.9 2_655 .
N1 C16 H16B 109.9 . .
H16A C16 H16B 108.3 . .
C18 C17 C24 124.8(4) . .
C18 C17 Rh1 70.8(2) . .
C24 C17 Rh1 109.6(3) . .
C18 C17 H17 117.8 . .
C24 C17 H17 116.2 . .
Rh1 C17 H17 100.7 . .
C17 C18 C19 127.5(4) . .
C17 C18 Rh1 72.9(2) . .
C19 C18 Rh1 107.3(3) . .
C17 C18 H18 118.1 . .
C19 C18 H18 112.9 . .
Rh1 C18 H18 102.9 . .
C18 C19 C20 113.3(4) . .
C18 C19 H19A 108.9 . .
C20 C19 H19A 108.9 . .
C18 C19 H19B 108.9 . .
C20 C19 H19B 108.9 . .
H19A C19 H19B 107.7 . .
C21 C20 C19 112.4(4) . .
C21 C20 H20A 109.1 . .
C19 C20 H20A 109.1 . .
C21 C20 H20B 109.1 . .
C19 C20 H20B 109.1 . .
H20A C20 H20B 107.9 . .
C22 C21 C20 123.5(4) . .
C22 C21 Rh1 70.1(2) . .
C20 C21 Rh1 112.8(3) . .
C22 C21 H21 117.4 . .
C20 C21 H21 115.3 . .
Rh1 C21 H21 106.2 . .
C21 C22 C23 127.8(4) . .
C21 C22 Rh1 71.8(2) . .
C23 C22 Rh1 107.3(3) . .
C21 C22 H22 117.4 . .
C23 C22 H22 113.1 . .
Rh1 C22 H22 105.1 . .
C22 C23 C24 114.1(4) . .
C22 C23 H23A 108.7 . .
C24 C23 H23A 108.7 . .
C22 C23 H23B 108.7 . .
C24 C23 H23B 108.7 . .
H23A C23 H23B 107.6 . .
C17 C24 C23 112.5(3) . .
C17 C24 H24A 109.1 . .
C23 C24 H24A 109.1 . .
C17 C24 H24B 109.1 . .
C23 C24 H24B 109.1 . .
H24A C24 H24B 107.8 . .
F1 B1 F3 116.1(6) . .
F1 B1 F4 115.4(5) . .
F3 B1 F4 110.3(5) . .
F1 B1 F2 106.8(6) . .
F3 B1 F2 102.2(5) . .
F4 B1 F2 104.3(5) . .

loop_
_geom_bond_atom_site_label_1
_geom_bond_atom_site_label_2
_geom_bond_distance
_geom_bond_site_symmetry_2
Rh1 N2 2.123(3) .
Rh1 C22 2.126(4) .
Rh1 C21 2.148(4) .
Rh1 C18 2.202(4) .
Rh1 C17 2.229(4) .
Rh1 P1 2.3265(10) 2_655
P1 C13 1.828(4) .
P1 C7 1.828(4) .
P1 C1 1.830(4) .
P1 Rh1 2.3265(10) 2_655
N1 N2 1.350(5) .
N1 C13 1.359(5) .
N1 C16 1.436(4) .
N2 C15 1.338(5) .
C1 C2 1.392(7) .
C1 C6 1.400(6) .
C2 C3 1.396(7) .
C2 H2 0.9500 .
C3 C4 1.379(8) .
C3 H3 0.9500 .
C4 C5 1.384(8) .
C4 H4 0.9500 .
C5 C6 1.387(7) .
C5 H5 0.9500 .
C6 H6 0.9500 .
C7 C12 1.390(6) .
C7 C8 1.395(6) .
C8 C9 1.387(7) .
C8 H8 0.9500 .
C9 C10 1.399(8) .
C9 H9 0.9500 .
C10 C11 1.377(9) .
C10 H10 0.9500 .
C11 C12 1.394(7) .
C11 H11 0.9500 .
C12 H12 0.9500 .
C13 C14 1.373(6) .
C14 C15 1.404(7) .
C14 H14 0.9500 .
C15 H15 0.9500 .
C16 N1 1.436(4) 2_655
C16 H16A 0.9900 .
C16 H16B 0.9900 .
C17 C18 1.380(6) .
C17 C24 1.523(6) .
C17 H17 0.9800 .
C18 C19 1.504(6) .
C18 H18 0.9800 .
C19 C20 1.521(7) .
C19 H19A 0.9900 .
C19 H19B 0.9900 .
C20 C21 1.518(6) .
C20 H20A 0.9900 .
C20 H20B 0.9900 .
C21 C22 1.392(6) .
C21 H21 0.9800 .
C22 C23 1.522(6) .
C22 H22 0.9800 .
C23 C24 1.526(6) .
C23 H23A 0.9900 .
C23 H23B 0.9900 .
C24 H24A 0.9900 .
C24 H24B 0.9900 .
B1 F1 1.307(7) .
B1 F3 1.346(7) .
B1 F4 1.375(7) .
B1 F2 1.450(9) .
